data_1515106
loop_
_publ_author_name
'Lu, Zheng'
'Cramer, S. Alan'
'Jenkins, David M.'

_publ_section_title
;
 Exploiting a dimeric silver transmetallating reagent to synthesize
 macrocyclic tetracarbene complexes
;
_journal_issue 10
_journal_name_full 'Chemical Science'
_journal_page_first 3081
_journal_paper_doi 10.1039/c2sc20628e
_journal_volume 3
_journal_year 2012
_chemical_formula_sum 'C66 H52 F6 I2 N8 P Rh'
_chemical_formula_weight 1458.84
_chemical_name_systematic
;
?
;
_space_group_IT_number 4
_symmetry_cell_setting monoclinic
_symmetry_space_group_name_Hall 'P 2yb'
_symmetry_space_group_name_H-M 'P 1 21 1'
_atom_sites_solution_hydrogens geom
_atom_sites_solution_primary direct
_atom_sites_solution_secondary difmap
_audit_creation_method SHELXL-97
_cell_angle_alpha 90.00
_cell_angle_beta 90.702(5)
_cell_angle_gamma 90.00
_cell_formula_units_Z 2
_cell_length_a 12.646(5)
_cell_length_b 13.785(6)
_cell_length_c 18.779(8)
_cell_measurement_temperature 100(2)
_cell_volume 3273(2)
_computing_structure_refinement 'SHELXL-97 (Sheldrick, 1997)'
_diffrn_ambient_temperature 100(2)
_diffrn_measured_fraction_theta_full 0.989
_diffrn_measured_fraction_theta_max 0.989
_diffrn_measurement_device_type 'BRUKER APEX II CCD'
_diffrn_measurement_method '\w scan'
_diffrn_radiation_monochromator graphite
_diffrn_radiation_source 'fine-focus sealed tube'
_diffrn_radiation_type MoK\a
_diffrn_radiation_wavelength 0.71073
_diffrn_reflns_av_R_equivalents 0.1131
_diffrn_reflns_av_sigmaI/netI 0.1666
_diffrn_reflns_limit_h_max 14
_diffrn_reflns_limit_h_min -14
_diffrn_reflns_limit_k_max 15
_diffrn_reflns_limit_k_min -15
_diffrn_reflns_limit_l_max 21
_diffrn_reflns_limit_l_min -20
_diffrn_reflns_number 25850
_diffrn_reflns_theta_full 23.43
_diffrn_reflns_theta_max 23.43
_diffrn_reflns_theta_min 1.08
_exptl_absorpt_coefficient_mu 1.290
_exptl_absorpt_correction_T_max 0.9747
_exptl_absorpt_correction_T_min 0.9502
_exptl_absorpt_correction_type multi-scan
_exptl_absorpt_process_details SADABS
_exptl_crystal_colour red
_exptl_crystal_density_diffrn 1.480
_exptl_crystal_density_method 'not measured'
_exptl_crystal_description plate
_exptl_crystal_F_000 1448
_exptl_crystal_size_max 0.04
_exptl_crystal_size_mid 0.04
_exptl_crystal_size_min 0.02
_platon_squeeze_details ' ?'
_refine_diff_density_max 4.134
_refine_diff_density_min -4.251
_refine_diff_density_rms 0.326
_refine_ls_abs_structure_details 'Flack H D (1983), Acta Cryst. A39, 876-881'
_refine_ls_abs_structure_Flack 0.00(7)
_refine_ls_extinction_method none
_refine_ls_goodness_of_fit_ref 1.087
_refine_ls_hydrogen_treatment constr
_refine_ls_matrix_type full
_refine_ls_number_parameters 311
_refine_ls_number_reflns 9456
_refine_ls_number_restraints 31
_refine_ls_restrained_S_all 1.087
_refine_ls_R_factor_all 0.1692
_refine_ls_R_factor_gt 0.1127
_refine_ls_shift/su_max 0.171
_refine_ls_shift/su_mean 0.002
_refine_ls_structure_factor_coef Fsqd
_refine_ls_weighting_details 'calc w=1/[\s^2^(Fo^2^)+(0.1682P)^2^+41.0809P] where P=(Fo^2^+2Fc^2^)/3'
_refine_ls_weighting_scheme calc
_refine_ls_wR_factor_gt 0.2865
_refine_ls_wR_factor_ref 0.3143
_reflns_number_gt 5913
_reflns_number_total 9456
_reflns_threshold_expression >2sigma(I)
_cod_data_source_file c2sc20628e.txt
_cod_data_source_block 7
_cod_original_sg_symbol_H-M 'p 21'
_cod_database_code 1515106

loop_
_symmetry_equiv_pos_as_xyz
'x, y, z'
'-x, y+1/2, -z'

loop_
_atom_site_label
_atom_site_type_symbol
_atom_site_fract_x
_atom_site_fract_y
_atom_site_fract_z
_atom_site_U_iso_or_equiv
_atom_site_adp_type
_atom_site_occupancy
_atom_site_symmetry_multiplicity
_atom_site_calc_flag
_atom_site_refinement_flags
C50 C 0.3544(10) -0.0482(12) 0.0954(8) 0.027(6) Uiso 1 1 d G
C52 C 0.3118(13) -0.0349(13) 0.1626(8) 0.032(7) Uiso 1 1 d G
H52 H 0.3511 -0.0014 0.1984 0.039 Uiso 1 1 calc R
C64 C 0.2116(14) -0.0706(15) 0.1774(7) 0.066(10) Uiso 1 1 d G
H64 H 0.1825 -0.0615 0.2233 0.079 Uiso 1 1 calc R
C63 C 0.1542(11) -0.1196(15) 0.1251(10) 0.047(8) Uiso 1 1 d G
H63 H 0.0857 -0.1440 0.1353 0.056 Uiso 1 1 calc R
C62 C 0.1968(12) -0.1328(13) 0.0580(8) 0.039(7) Uiso 1 1 d G
H62 H 0.1576 -0.1663 0.0222 0.047 Uiso 1 1 calc R
C51 C 0.2970(12) -0.0971(12) 0.0431(7) 0.017(5) Uiso 1 1 d G
H51 H 0.3261 -0.1062 -0.0028 0.020 Uiso 1 1 calc R
C21 C 0.8625(19) 0.0370(18) 0.4055(13) 0.047(8) Uiso 1 1 d G
C55 C 0.833(2) 0.1151(18) 0.4476(17) 0.100(15) Uiso 1 1 d G
H55 H 0.7770 0.1565 0.4325 0.119 Uiso 1 1 calc R
C61 C 0.885(3) 0.133(2) 0.5119(16) 0.111(17) Uiso 1 1 d G
H61 H 0.8651 0.1859 0.5407 0.133 Uiso 1 1 calc R
C66 C 0.967(3) 0.072(3) 0.5340(14) 0.17(3) Uiso 1 1 d G
H66 H 1.0029 0.0839 0.5779 0.199 Uiso 1 1 calc R
C57 C 0.997(2) -0.006(3) 0.4918(18) 0.13(2) Uiso 1 1 d G
H57 H 1.0527 -0.0476 0.5069 0.160 Uiso 1 1 calc R
C56 C 0.944(2) -0.0236(17) 0.4276(16) 0.067(11) Uiso 1 1 d G
H56 H 0.9646 -0.0770 0.3987 0.080 Uiso 1 1 calc R
C1 C 0.8202(18) 0.1092(17) 0.0042(12) 0.017(5) Uiso 1 1 d .
C2 C 0.6360(18) 0.0414(16) 0.0833(12) 0.014(5) Uiso 1 1 d .
C3 C 0.772(2) 0.0382(19) 0.2109(14) 0.027(6) Uiso 1 1 d .
C4 C 0.9420(18) 0.1447(17) 0.1505(13) 0.014(5) Uiso 1 1 d .
C5 C 1.0409(17) 0.1722(16) 0.0367(11) 0.013(5) Uiso 1 1 d .
H5A H 1.1167 0.1850 0.0281 0.016 Uiso 1 1 calc R
H5B H 1.0009 0.2260 0.0142 0.016 Uiso 1 1 calc R
C6 C 1.0122(18) 0.0799(18) -0.0046(12) 0.022(5) Uiso 1 1 d .
H6A H 1.0632 0.0706 -0.0436 0.027 Uiso 1 1 calc R
H6B H 1.0176 0.0233 0.0277 0.027 Uiso 1 1 calc R
C7 C 0.6319(15) 0.1477(15) -0.0279(11) 0.006(5) Uiso 1 1 d .
H7A H 0.6292 0.2129 -0.0059 0.007 Uiso 1 1 calc R
H7B H 0.5894 0.1496 -0.0726 0.007 Uiso 1 1 calc R
C8 C 0.5584(15) -0.0583(15) 0.1799(11) 0.008(5) Uiso 1 1 d .
H8A H 0.5008 -0.1069 0.1784 0.009 Uiso 1 1 calc R
H8B H 0.5429 -0.0129 0.2192 0.009 Uiso 1 1 calc R
C9 C 0.6602(18) -0.1106(17) 0.1982(13) 0.022(6) Uiso 1 1 d .
H9A H 0.6452 -0.1715 0.2241 0.027 Uiso 1 1 calc R
H9B H 0.6992 -0.1267 0.1543 0.027 Uiso 1 1 calc R
C10 C 0.8786(17) 0.1672(16) 0.2693(12) 0.015(5) Uiso 1 1 d .
H10A H 0.8276 0.2203 0.2602 0.018 Uiso 1 1 calc R
H10B H 0.9140 0.1801 0.3156 0.018 Uiso 1 1 calc R
C11 C 0.8829(16) 0.0814(17) -0.1072(11) 0.013(5) Uiso 1 1 d .
C12 C 0.7789(15) 0.1082(15) -0.1174(11) 0.008(5) Uiso 1 1 d .
C13 C 0.7490(17) -0.0574(16) 0.3155(12) 0.014(5) Uiso 1 1 d .
C14 C 0.8105(18) 0.0139(17) 0.3317(13) 0.020(6) Uiso 1 1 d .
C15 C 1.0581(18) 0.2042(16) 0.2261(12) 0.015(5) Uiso 1 1 d .
C16 C 1.0954(16) 0.2166(15) 0.1580(11) 0.010(5) Uiso 1 1 d .
C17 C 0.7048(18) -0.1418(17) 0.3553(13) 0.020(6) Uiso 1 1 d .
C18 C 0.6267(15) -0.1339(16) 0.4004(10) 0.052(9) Uiso 1 1 d .
H18 H 0.5970 -0.0711 0.4064 0.062 Uiso 1 1 calc R
C19 C 0.7513(15) -0.2353(16) 0.3489(10) 0.059(9) Uiso 1 1 d R
H19 H 0.8032 -0.2459 0.3136 0.070 Uiso 1 1 d R
C20 C 0.7245(15) -0.3029(16) 0.3872(10) 0.054(9) Uiso 1 1 d R
H20 H 0.7700 -0.3569 0.3945 0.065 Uiso 1 1 d R
C22 C 1.103(2) 0.241(2) 0.2999(15) 0.041(7) Uiso 1 1 d .
C23 C 1.2033(17) 0.2552(18) 0.1392(12) 0.018(5) Uiso 1 1 d .
C24 C 1.295(2) 0.212(2) 0.1753(16) 0.038(7) Uiso 1 1 d .
H24 H 1.2878 0.1635 0.2107 0.046 Uiso 1 1 calc R
C25 C 0.7056(18) 0.1061(17) -0.1808(13) 0.020(6) Uiso 1 1 d .
C26 C 0.664(2) 0.197(2) -0.2001(15) 0.034(7) Uiso 1 1 d .
H26 H 0.6800 0.2556 -0.1756 0.041 Uiso 1 1 calc R
C27 C 0.9517(19) 0.0612(18) -0.1617(13) 0.025(6) Uiso 1 1 d .
C28 C 1.0257(16) -0.0182(15) -0.1643(12) 0.011(5) Uiso 1 1 d .
H28 H 1.0332 -0.0577 -0.1231 0.013 Uiso 1 1 calc R
C29 C 0.698(2) 0.0233(19) -0.2180(14) 0.026(6) Uiso 1 1 d .
H29 H 0.7329 -0.0347 -0.2036 0.031 Uiso 1 1 calc R
C30 C 0.592(3) 0.191(3) -0.2629(18) 0.058(10) Uiso 1 1 d .
H30 H 0.5503 0.2462 -0.2753 0.069 Uiso 1 1 calc R
C31 C 0.5845(16) 0.1097(15) -0.3031(11) 0.033(7) Uiso 1 1 d .
H31 H 0.5445 0.1115 -0.3462 0.040 Uiso 1 1 calc R
C32 C 0.5823(16) -0.2105(15) 0.4413(11) 0.047(8) Uiso 1 1 d R
H32 H 0.5323 -0.1999 0.4779 0.056 Uiso 1 1 d R
C33 C 1.3958(19) 0.2487(19) 0.1536(13) 0.027(6) Uiso 1 1 d .
H33 H 1.4575 0.2268 0.1781 0.033 Uiso 1 1 calc R
C34 C 0.958(3) 0.118(2) -0.2252(17) 0.050(9) Uiso 1 1 d .
H34 H 0.9113 0.1721 -0.2291 0.060 Uiso 1 1 calc R
C35 C 0.4535(18) -0.0033(16) 0.0729(12) 0.016(5) Uiso 1 1 d .
C36 C 0.4784(19) 0.0456(17) 0.0114(13) 0.018(6) Uiso 1 1 d .
C37 C 0.4147(17) 0.0815(18) -0.0496(11) 0.017(5) Uiso 1 1 d .
C38 C 1.123(2) 0.340(2) 0.3087(16) 0.035(7) Uiso 1 1 d .
H38 H 1.1028 0.3852 0.2733 0.042 Uiso 1 1 calc R
C39 C 1.407(2) 0.3185(17) 0.0951(13) 0.024(6) Uiso 1 1 d .
H39 H 1.4754 0.3365 0.0786 0.028 Uiso 1 1 calc R
C40 C 1.082(2) -0.039(2) -0.2188(16) 0.045(8) Uiso 1 1 d .
H40 H 1.1204 -0.0984 -0.2154 0.054 Uiso 1 1 calc R
C41 C 1.025(2) 0.101(2) -0.2821(15) 0.036(7) Uiso 1 1 d .
H41 H 1.0275 0.1455 -0.3209 0.044 Uiso 1 1 calc R
C42 C 1.096(2) 0.012(2) -0.2815(17) 0.046(8) Uiso 1 1 d .
H42 H 1.1420 -0.0065 -0.3186 0.055 Uiso 1 1 calc R
C43 C 1.174(3) 0.369(3) 0.370(2) 0.080(12) Uiso 1 1 d .
H43 H 1.1969 0.4336 0.3766 0.096 Uiso 1 1 calc R
C44 C 0.323(2) 0.1386(18) -0.0328(15) 0.029(6) Uiso 1 1 d .
H44 H 0.3083 0.1564 0.0150 0.035 Uiso 1 1 calc R
C45 C 0.251(2) 0.1685(18) -0.0916(13) 0.026(6) Uiso 1 1 d .
H45 H 0.1928 0.2108 -0.0864 0.032 Uiso 1 1 calc R
C46 C 0.2833(15) 0.1240(13) -0.1598(11) 0.004(4) Uiso 1 1 d .
H46 H 0.2422 0.1418 -0.2005 0.005 Uiso 1 1 calc R
C47 C 0.365(2) 0.060(2) -0.1717(17) 0.045(8) Uiso 1 1 d .
H47 H 0.3757 0.0325 -0.2174 0.054 Uiso 1 1 calc R
C48 C 1.2153(15) 0.3227(14) 0.0868(10) 0.012(5) Uiso 1 1 d .
H48 H 1.1535 0.3476 0.0641 0.014 Uiso 1 1 calc R
C49 C 0.6171(15) -0.3011(14) 0.4226(10) 0.077(12) Uiso 1 1 d R
H49 H 0.5772 -0.3582 0.4312 0.093 Uiso 1 1 d R
C53 C 1.115(2) 0.173(2) 0.3486(16) 0.044(8) Uiso 1 1 d .
H53 H 1.0967 0.1072 0.3398 0.053 Uiso 1 1 calc R
C54 C 1.315(2) 0.358(2) 0.0641(15) 0.033(7) Uiso 1 1 d .
H54 H 1.3198 0.4070 0.0288 0.040 Uiso 1 1 calc R
C60 C 0.630(3) 0.029(3) -0.2843(19) 0.060(10) Uiso 1 1 d .
H60 H 0.6212 -0.0270 -0.3129 0.072 Uiso 1 1 calc R
C65 C 0.426(2) 0.0395(19) -0.1180(14) 0.027(6) Uiso 1 1 d .
H65 H 0.4815 -0.0060 -0.1249 0.032 Uiso 1 1 calc R
C67 C 1.162(4) 0.205(4) 0.419(3) 0.111(17) Uiso 1 1 d .
H67 H 1.1686 0.1607 0.4579 0.133 Uiso 1 1 calc R
C68 C 1.190(3) 0.291(3) 0.426(2) 0.083(13) Uiso 1 1 d .
H68 H 1.2247 0.3095 0.4687 0.100 Uiso 1 1 calc R
N1 N 0.9051(12) 0.0853(13) -0.0345(8) 0.008(4) Uiso 1 1 d .
N2 N 0.7431(14) 0.1236(13) -0.0448(10) 0.014(4) Uiso 1 1 d .
N3 N 0.5864(13) 0.0780(13) 0.0199(9) 0.012(4) Uiso 1 1 d .
N4 N 0.5546(14) -0.0038(13) 0.1133(10) 0.013(4) Uiso 1 1 d .
N5 N 0.7208(15) -0.0456(14) 0.2422(10) 0.021(5) Uiso 1 1 d .
N6 N 0.8202(15) 0.0742(15) 0.2739(10) 0.022(5) Uiso 1 1 d .
N7 N 0.9531(15) 0.1676(14) 0.2167(11) 0.022(5) Uiso 1 1 d .
N8 N 1.0259(14) 0.1799(13) 0.1106(10) 0.011(4) Uiso 1 1 d .
F1 F 0.351(2) 0.8050(18) 0.5415(11) 0.115(9) Uiso 1 1 d D
F2 F 0.2085(19) 0.857(3) 0.611(2) 0.22(2) Uiso 1 1 d D
F3 F 0.460(2) 0.888(3) 0.607(2) 0.24(2) Uiso 1 1 d D
F4 F 0.345(3) 0.779(2) 0.6562(17) 0.23(2) Uiso 1 1 d D
F5 F 0.330(3) 0.948(3) 0.6700(18) 0.25(2) Uiso 1 1 d D
F6 F 0.313(4) 0.963(3) 0.555(2) 0.43(6) Uiso 1 1 d D
P1 P 0.3342(16) 0.8726(13) 0.6069(11) 0.183(10) Uani 1 1 d D
Rh1 Rh 0.79028(14) 0.08486(14) 0.11355(9) 0.0077(4) Uiso 1 1 d .
I1 I 0.87713(12) -0.08731(11) 0.09544(11) 0.0348(4) Uani 1 1 d U
I2 I 0.70935(12) 0.26064(10) 0.13729(11) 0.0348(4) Uani 1 1 d U

loop_
_atom_site_aniso_label
_atom_site_aniso_U_11
_atom_site_aniso_U_22
_atom_site_aniso_U_33
_atom_site_aniso_U_23
_atom_site_aniso_U_13
_atom_site_aniso_U_12
P1 0.19(2) 0.129(16) 0.23(3) -0.118(18) 0.013(18) -0.007(14)
I1 0.0133(5) 0.0213(6) 0.0694(9) -0.0083(6) -0.0089(5) 0.0050(5)
I2 0.0133(5) 0.0213(6) 0.0694(9) -0.0083(6) -0.0089(5) 0.0050(5)

loop_
_atom_type_symbol
_atom_type_description
_atom_type_scat_dispersion_real
_atom_type_scat_dispersion_imag
_atom_type_scat_source
C C 0.0033 0.0016 'International Tables Vol C Tables 4.2.6.8 and 6.1.1.4'
H H 0.0000 0.0000 'International Tables Vol C Tables 4.2.6.8 and 6.1.1.4'
N N 0.0061 0.0033 'International Tables Vol C Tables 4.2.6.8 and 6.1.1.4'
F F 0.0171 0.0103 'International Tables Vol C Tables 4.2.6.8 and 6.1.1.4'
P P 0.1023 0.0942 'International Tables Vol C Tables 4.2.6.8 and 6.1.1.4'
Rh Rh -1.1178 0.9187 'International Tables Vol C Tables 4.2.6.8 and 6.1.1.4'
I I -0.4742 1.8119 'International Tables Vol C Tables 4.2.6.8 and 6.1.1.4'

loop_
_geom_angle_atom_site_label_1
_geom_angle_atom_site_label_2
_geom_angle_atom_site_label_3
_geom_angle
C52 C50 C51 120.0
C52 C50 C35 123.4(14)
C51 C50 C35 116.3(14)
C50 C52 C64 120.0
C50 C52 H52 120.0
C64 C52 H52 120.0
C63 C64 C52 120.0
C63 C64 H64 120.0
C52 C64 H64 120.0
C64 C63 C62 120.0
C64 C63 H63 120.0
C62 C63 H63 120.0
C51 C62 C63 120.0
C51 C62 H62 120.0
C63 C62 H62 120.0
C62 C51 C50 120.0
C62 C51 H51 120.0
C50 C51 H51 120.0
C55 C21 C56 120.0
C55 C21 C14 123.4(19)
C56 C21 C14 116.5(19)
C61 C55 C21 120.0
C61 C55 H55 120.0
C21 C55 H55 120.0
C55 C61 C66 120.0
C55 C61 H61 120.0
C66 C61 H61 120.0
C57 C66 C61 120.0
C57 C66 H66 120.0
C61 C66 H66 120.0
C56 C57 C66 120.0
C56 C57 H57 120.0
C66 C57 H57 120.0
C57 C56 C21 120.0
C57 C56 H56 120.0
C21 C56 H56 120.0
N1 C1 N2 104.0(19)
N1 C1 Rh1 129.7(16)
N2 C1 Rh1 123.3(16)
N4 C2 N3 100.5(18)
N4 C2 Rh1 137.2(17)
N3 C2 Rh1 121.2(15)
N6 C3 N5 97.5(19)
N6 C3 Rh1 127.8(18)
N5 C3 Rh1 134.3(18)
N7 C4 N8 111(2)
N7 C4 Rh1 118.9(16)
N8 C4 Rh1 129.0(17)
N8 C5 C6 121.9(19)
N8 C5 H5A 106.8
C6 C5 H5A 106.8
N8 C5 H5B 106.8
C6 C5 H5B 106.8
H5A C5 H5B 106.7
N1 C6 C5 111.4(19)
N1 C6 H6A 109.3
C5 C6 H6A 109.3
N1 C6 H6B 109.4
C5 C6 H6B 109.3
H6A C6 H6B 108.0
N3 C7 N2 111.8(16)
N3 C7 H7A 109.3
N2 C7 H7A 109.3
N3 C7 H7B 109.3
N2 C7 H7B 109.3
H7A C7 H7B 107.9
N4 C8 C9 117.4(18)
N4 C8 H8A 107.9
C9 C8 H8A 107.9
N4 C8 H8B 107.9
C9 C8 H8B 107.9
H8A C8 H8B 107.2
N5 C9 C8 106.3(18)
N5 C9 H9A 110.5
C8 C9 H9A 110.5
N5 C9 H9B 110.5
C8 C9 H9B 110.5
H9A C9 H9B 108.7
N7 C10 N6 113.2(19)
N7 C10 H10A 108.9
N6 C10 H10A 108.9
N7 C10 H10B 108.9
N6 C10 H10B 108.9
H10A C10 H10B 107.8
C12 C11 C27 124(2)
C12 C11 N1 107.9(17)
C27 C11 N1 128(2)
C11 C12 N2 102.4(17)
C11 C12 C25 133.3(19)
N2 C12 C25 123.3(18)
C14 C13 N5 107(2)
C14 C13 C17 135(2)
N5 C13 C17 118.7(19)
C13 C14 N6 110(2)
C13 C14 C21 128(2)
N6 C14 C21 122(2)
C16 C15 N7 104.9(19)
C16 C15 C22 131(2)
N7 C15 C22 123(2)
N8 C16 C15 109.9(19)
N8 C16 C23 124.3(19)
C15 C16 C23 125(2)
C18 C17 C19 116(2)
C18 C17 C13 123(2)
C19 C17 C13 120.3(19)
C17 C18 C32 126(2)
C17 C18 H18 116.9
C32 C18 H18 116.9
C20 C19 C17 121.4(13)
C20 C19 H19 119.3
C17 C19 H19 119.3
C19 C20 C49 119.9(11)
C19 C20 H20 120.6
C49 C20 H20 119.5
C53 C22 C38 126(3)
C53 C22 C15 115(3)
C38 C22 C15 119(3)
C48 C23 C24 121(2)
C48 C23 C16 121.2(19)
C24 C23 C16 117(2)
C33 C24 C23 115(2)
C33 C24 H24 122.3
C23 C24 H24 122.3
C29 C25 C26 127(2)
C29 C25 C12 118(2)
C26 C25 C12 114(2)
C25 C26 C30 113(3)
C25 C26 H26 123.7
C30 C26 H26 123.7
C11 C27 C34 123(2)
C11 C27 C28 126(2)
C34 C27 C28 110(2)
C40 C28 C27 124(2)
C40 C28 H28 117.9
C27 C28 H28 117.9
C25 C29 C60 115(3)
C25 C29 H29 122.5
C60 C29 H29 122.5
C31 C30 C26 122(3)
C31 C30 H30 119.2
C26 C30 H30 119.2
C60 C31 C30 122(3)
C60 C31 H31 119.1
C30 C31 H31 119.1
C49 C32 C18 114.0(18)
C49 C32 H32 122.9
C18 C32 H32 123.0
C24 C33 C39 123(2)
C24 C33 H33 118.7
C39 C33 H33 118.7
C41 C34 C27 126(3)
C41 C34 H34 117.0
C27 C34 H34 117.0
C36 C35 C50 131(2)
C36 C35 N4 103.2(19)
C50 C35 N4 125.9(19)
C35 C36 N3 107(2)
C35 C36 C37 133(2)
N3 C36 C37 119.2(19)
C65 C37 C44 121(2)
C65 C37 C36 120(2)
C44 C37 C36 116(2)
C43 C38 C22 118(3)
C43 C38 H38 120.9
C22 C38 H38 120.9
C54 C39 C33 118(2)
C54 C39 H39 120.9
C33 C39 H39 120.9
C28 C40 C42 130(3)
C28 C40 H40 115.2
C42 C40 H40 115.2
C34 C41 C42 119(3)
C34 C41 H41 120.3
C42 C41 H41 120.3
C40 C42 C41 110(3)
C40 C42 H42 125.1
C41 C42 H42 125.1
C38 C43 C68 116(4)
C38 C43 H43 122.1
C68 C43 H43 122.1
C37 C44 C45 118(2)
C37 C44 H44 120.8
C45 C44 H44 120.8
C44 C45 C46 111(2)
C44 C45 H45 124.4
C46 C45 H45 124.4
C47 C46 C45 128(2)
C47 C46 H46 116.0
C45 C46 H46 116.0
C65 C47 C46 117(3)
C65 C47 H47 121.4
C46 C47 H47 121.4
C23 C48 C54 124(2)
C23 C48 H48 118.2
C54 C48 H48 118.2
C32 C49 C20 114.8(17)
C32 C49 H49 122.6
C20 C49 H49 122.7
C22 C53 C67 117(3)
C22 C53 H53 121.7
C67 C53 H53 121.7
C39 C54 C48 119(2)
C39 C54 H54 120.7
C48 C54 H54 120.7
C31 C60 C29 121(3)
C31 C60 H60 119.4
C29 C60 H60 119.4
C47 C65 C37 123(3)
C47 C65 H65 118.4
C37 C65 H65 118.4
C68 C67 C53 118(5)
C68 C67 H67 121.0
C53 C67 H67 121.0
C67 C68 C43 125(5)
C67 C68 H68 117.6
C43 C68 H68 117.6
C1 N1 C11 112.8(17)
C1 N1 C6 123.2(17)
C11 N1 C6 123.4(16)
C1 N2 C12 112.8(18)
C1 N2 C7 124.5(18)
C12 N2 C7 122.6(17)
C2 N3 C7 125.4(17)
C2 N3 C36 112.8(17)
C7 N3 C36 121.4(17)
C2 N4 C8 125.8(19)
C2 N4 C35 116.6(19)
C8 N4 C35 117.5(17)
C13 N5 C9 127.6(19)
C13 N5 C3 111.9(18)
C9 N5 C3 120(2)
C14 N6 C3 114(2)
C14 N6 C10 128.2(19)
C3 N6 C10 117.7(19)
C4 N7 C10 129(2)
C4 N7 C15 107.2(19)
C10 N7 C15 124(2)
C16 N8 C4 105.7(19)
C16 N8 C5 126.0(18)
C4 N8 C5 128.1(19)
F1 P1 F5 173.0(18)
F1 P1 F6 90.6(17)
F5 P1 F6 86.4(17)
F1 P1 F4 87.9(15)
F5 P1 F4 95.6(17)
F6 P1 F4 175(2)
F1 P1 F3 86.3(15)
F5 P1 F3 87.5(16)
F6 P1 F3 93.2(18)
F4 P1 F3 91.6(17)
F1 P1 F2 95.9(16)
F5 P1 F2 90.4(16)
F6 P1 F2 88.6(17)
F4 P1 F2 86.7(16)
F3 P1 F2 177(2)
C3 Rh1 C2 92.3(10)
C3 Rh1 C1 169.4(10)
C2 Rh1 C1 87.7(9)
C3 Rh1 C4 86.6(10)
C2 Rh1 C4 173.4(10)
C1 Rh1 C4 94.7(9)
C3 Rh1 I1 83.0(8)
C2 Rh1 I1 95.5(6)
C1 Rh1 I1 86.4(6)
C4 Rh1 I1 90.9(6)
C3 Rh1 I2 95.3(8)
C2 Rh1 I2 87.0(6)
C1 Rh1 I2 95.3(6)
C4 Rh1 I2 86.6(6)
I1 Rh1 I2 177.09(9)

loop_
_geom_bond_atom_site_label_1
_geom_bond_atom_site_label_2
_geom_bond_distance
C50 C52 1.3900
C50 C51 1.3900
C50 C35 1.46(3)
C52 C64 1.3900
C52 H52 0.9500
C64 C63 1.3900
C64 H64 0.9500
C63 C62 1.3900
C63 H63 0.9500
C62 C51 1.3900
C62 H62 0.9500
C51 H51 0.9500
C21 C55 1.3900
C21 C56 1.3900
C21 C14 1.56(3)
C55 C61 1.3900
C55 H55 0.9500
C61 C66 1.3900
C61 H61 0.9500
C66 C57 1.3900
C66 H66 0.9500
C57 C56 1.3900
C57 H57 0.9500
C56 H56 0.9500
C1 N1 1.34(3)
C1 N2 1.35(3)
C1 Rh1 2.12(2)
C2 N4 1.33(3)
C2 N3 1.43(3)
C2 Rh1 2.11(2)
C3 N6 1.41(3)
C3 N5 1.45(3)
C3 Rh1 1.95(3)
C4 N7 1.29(3)
C4 N8 1.39(3)
C4 Rh1 2.19(2)
C5 N8 1.41(3)
C5 C6 1.53(3)
C5 H5A 0.9900
C5 H5B 0.9900
C6 N1 1.46(3)
C6 H6A 0.9900
C6 H6B 0.9900
C7 N3 1.44(3)
C7 N2 1.48(3)
C7 H7A 0.9900
C7 H7B 0.9900
C8 N4 1.46(3)
C8 C9 1.51(3)
C8 H8A 0.9900
C8 H8B 0.9900
C9 N5 1.44(3)
C9 H9A 0.9900
C9 H9B 0.9900
C10 N7 1.37(3)
C10 N6 1.48(3)
C10 H10A 0.9900
C10 H10B 0.9900
C11 C12 1.38(3)
C11 C27 1.38(3)
C11 N1 1.39(3)
C12 N2 1.46(3)
C12 C25 1.50(3)
C13 C14 1.29(3)
C13 N5 1.43(3)
C13 C17 1.50(3)
C14 N6 1.37(3)
C15 C16 1.38(3)
C15 N7 1.43(3)
C15 C22 1.57(4)
C16 N8 1.34(3)
C16 C23 1.51(3)
C17 C18 1.31(3)
C17 C19 1.42(3)
C18 C32 1.42(3)
C18 H18 0.9500
C19 C20 1.2268
C19 H19 0.9500
C20 C49 1.52(3)
C20 H20 0.9500
C22 C53 1.32(4)
C22 C38 1.40(4)
C23 C48 1.36(3)
C23 C24 1.46(4)
C24 C33 1.44(4)
C24 H24 0.9500
C25 C29 1.34(3)
C25 C26 1.41(4)
C26 C30 1.48(4)
C26 H26 0.9500
C27 C34 1.43(4)
C27 C28 1.44(3)
C28 C40 1.29(4)
C28 H28 0.9500
C29 C60 1.50(4)
C29 H29 0.9500
C30 C31 1.36(4)
C30 H30 0.9500
C31 C60 1.30(4)
C31 H31 0.9500
C32 C49 1.37(3)
C32 H32 0.9500
C33 C39 1.47(3)
C33 H33 0.9500
C34 C41 1.40(4)
C34 H34 0.9500
C35 C36 1.38(3)
C35 N4 1.48(3)
C36 N3 1.44(3)
C36 C37 1.48(3)
C37 C65 1.42(3)
C37 C44 1.44(3)
C38 C43 1.36(5)
C38 H38 0.9500
C39 C54 1.40(4)
C39 H39 0.9500
C40 C42 1.38(4)
C40 H40 0.9500
C41 C42 1.52(4)
C41 H41 0.9500
C42 H42 0.9500
C43 C68 1.51(6)
C43 H43 0.9500
C44 C45 1.48(4)
C44 H44 0.9500
C45 C46 1.48(3)
C45 H45 0.9500
C46 C47 1.38(3)
C46 H46 0.9500
C47 C65 1.30(4)
C47 H47 0.9500
C48 C54 1.43(3)
C48 H48 0.9500
C49 H49 0.9500
C53 C67 1.51(6)
C53 H53 0.9500
C54 H54 0.9500
C60 H60 0.9500
C65 H65 0.9500
C67 C68 1.25(6)
C67 H67 0.9500
C68 H68 0.9500
F1 P1 1.558(16)
F2 P1 1.607(17)
F3 P1 1.603(18)
F4 P1 1.592(18)
F5 P1 1.575(18)
F6 P1 1.592(18)
Rh1 I1 2.639(3)
Rh1 I2 2.670(3)

loop_
_geom_torsion_atom_site_label_1
_geom_torsion_atom_site_label_2
_geom_torsion_atom_site_label_3
_geom_torsion_atom_site_label_4
_geom_torsion
C51 C50 C52 C64 0.0
C35 C50 C52 C64 172.6(19)
C50 C52 C64 C63 0.0
C52 C64 C63 C62 0.0
C64 C63 C62 C51 0.0
C63 C62 C51 C50 0.0
C52 C50 C51 C62 0.0
C35 C50 C51 C62 -173.1(18)
C56 C21 C55 C61 0.0
C14 C21 C55 C61 -178(3)
C21 C55 C61 C66 0.0
C55 C61 C66 C57 0.0
C61 C66 C57 C56 0.0
C66 C57 C56 C21 0.0
C55 C21 C56 C57 0.0
C14 C21 C56 C57 178(2)
N8 C5 C6 N1 93(2)
N4 C8 C9 N5 94(2)
C27 C11 C12 N2 -178(2)
N1 C11 C12 N2 -2(2)
C27 C11 C12 C25 13(4)
N1 C11 C12 C25 -171(2)
N5 C13 C14 N6 3(3)
C17 C13 C14 N6 -177(2)
N5 C13 C14 C21 179(2)
C17 C13 C14 C21 -1(4)
C55 C21 C14 C13 -110(3)
C56 C21 C14 C13 72(3)
C55 C21 C14 N6 66(3)
C56 C21 C14 N6 -112(2)
N7 C15 C16 N8 -7(2)
C22 C15 C16 N8 -174(2)
N7 C15 C16 C23 179(2)
C22 C15 C16 C23 12(4)
C14 C13 C17 C18 76(4)
N5 C13 C17 C18 -103(3)
C14 C13 C17 C19 -100(3)
N5 C13 C17 C19 81(3)
C19 C17 C18 C32 -2(4)
C13 C17 C18 C32 -178(2)
C18 C17 C19 C20 -5(3)
C13 C17 C19 C20 171.3(15)
C17 C19 C20 C49 22.3(15)
C16 C15 C22 C53 -127(3)
N7 C15 C22 C53 67(3)
C16 C15 C22 C38 54(4)
N7 C15 C22 C38 -111(3)
N8 C16 C23 C48 52(3)
C15 C16 C23 C48 -135(2)
N8 C16 C23 C24 -123(2)
C15 C16 C23 C24 49(3)
C48 C23 C24 C33 2(4)
C16 C23 C24 C33 178(2)
C11 C12 C25 C29 50(4)
N2 C12 C25 C29 -117(2)
C11 C12 C25 C26 -121(3)
N2 C12 C25 C26 72(3)
C29 C25 C26 C30 10(4)
C12 C25 C26 C30 180(2)
C12 C11 C27 C34 42(4)
N1 C11 C27 C34 -133(3)
C12 C11 C27 C28 -137(3)
N1 C11 C27 C28 48(4)
C11 C27 C28 C40 174(3)
C34 C27 C28 C40 -5(4)
C26 C25 C29 C60 -5(4)
C12 C25 C29 C60 -175(2)
C25 C26 C30 C31 -11(4)
C26 C30 C31 C60 8(5)
C17 C18 C32 C49 -9(3)
C23 C24 C33 C39 -5(4)
C11 C27 C34 C41 -180(3)
C28 C27 C34 C41 -1(4)
C52 C50 C35 C36 -133(2)
C51 C50 C35 C36 40(3)
C52 C50 C35 N4 49(3)
C51 C50 C35 N4 -138.3(19)
C50 C35 C36 N3 177(2)
N4 C35 C36 N3 -5(2)
C50 C35 C36 C37 9(4)
N4 C35 C36 C37 -173(2)
C35 C36 C37 C65 -113(3)
N3 C36 C37 C65 80(3)
C35 C36 C37 C44 50(4)
N3 C36 C37 C44 -117(2)
C53 C22 C38 C43 9(5)
C15 C22 C38 C43 -172(3)
C24 C33 C39 C54 6(4)
C27 C28 C40 C42 8(5)
C27 C34 C41 C42 4(5)
C28 C40 C42 C41 -4(5)
C34 C41 C42 C40 -3(4)
C22 C38 C43 C68 -7(5)
C65 C37 C44 C45 -12(4)
C36 C37 C44 C45 -175(2)
C37 C44 C45 C46 6(3)
C44 C45 C46 C47 2(3)
C45 C46 C47 C65 -4(4)
C24 C23 C48 C54 -1(4)
C16 C23 C48 C54 -177(2)
C18 C32 C49 C20 25(2)
C19 C20 C49 C32 -33(2)
C38 C22 C53 C67 -3(5)
C15 C22 C53 C67 178(3)
C33 C39 C54 C48 -5(4)
C23 C48 C54 C39 3(4)
C30 C31 C60 C29 -2(5)
C25 C29 C60 C31 1(4)
C46 C47 C65 C37 -2(4)
C44 C37 C65 C47 10(4)
C36 C37 C65 C47 172(3)
C22 C53 C67 C68 -4(6)
C53 C67 C68 C43 5(8)
C38 C43 C68 C67 0(7)
N2 C1 N1 C11 -2(2)
Rh1 C1 N1 C11 158.6(17)
N2 C1 N1 C6 168.8(19)
Rh1 C1 N1 C6 -31(3)
C12 C11 N1 C1 3(3)
C27 C11 N1 C1 179(2)
C12 C11 N1 C6 -168(2)
C27 C11 N1 C6 8(4)
C5 C6 N1 C1 -51(3)
C5 C6 N1 C11 119(2)
N1 C1 N2 C12 0(2)
Rh1 C1 N2 C12 -161.8(14)
N1 C1 N2 C7 177.3(18)
Rh1 C1 N2 C7 15(3)
C11 C12 N2 C1 1(2)
C25 C12 N2 C1 171(2)
C11 C12 N2 C7 -175.8(18)
C25 C12 N2 C7 -6(3)
N3 C7 N2 C1 -55(3)
N3 C7 N2 C12 122(2)
N4 C2 N3 C7 168.6(19)
Rh1 C2 N3 C7 -2(3)
N4 C2 N3 C36 -5(2)
Rh1 C2 N3 C36 -175.5(15)
N2 C7 N3 C2 46(3)
N2 C7 N3 C36 -140.5(19)
C35 C36 N3 C2 6(3)
C37 C36 N3 C2 176.8(19)
C35 C36 N3 C7 -167.5(18)
C37 C36 N3 C7 3(3)
N3 C2 N4 C8 178.1(18)
Rh1 C2 N4 C8 -14(4)
N3 C2 N4 C35 2(2)
Rh1 C2 N4 C35 170.0(18)
C9 C8 N4 C2 -32(3)
C9 C8 N4 C35 144(2)
C36 C35 N4 C2 2(3)
C50 C35 N4 C2 -180(2)
C36 C35 N4 C8 -174.8(18)
C50 C35 N4 C8 4(3)
C14 C13 N5 C9 175(2)
C17 C13 N5 C9 -6(3)
C14 C13 N5 C3 2(3)
C17 C13 N5 C3 -178.7(19)
C8 C9 N5 C13 114(2)
C8 C9 N5 C3 -74(3)
N6 C3 N5 C13 -5(2)
Rh1 C3 N5 C13 167.5(19)
N6 C3 N5 C9 -178.8(19)
Rh1 C3 N5 C9 -6(3)
C13 C14 N6 C3 -7(3)
C21 C14 N6 C3 177(2)
C13 C14 N6 C10 177(2)
C21 C14 N6 C10 1(4)
N5 C3 N6 C14 7(2)
Rh1 C3 N6 C14 -166.3(18)
N5 C3 N6 C10 -176.1(18)
Rh1 C3 N6 C10 10(3)
N7 C10 N6 C14 123(2)
N7 C10 N6 C3 -53(3)
N8 C4 N7 C10 163(2)
Rh1 C4 N7 C10 -6(3)
N8 C4 N7 C15 -11(3)
Rh1 C4 N7 C15 180.0(15)
N6 C10 N7 C4 51(3)
N6 C10 N7 C15 -135(2)
C16 C15 N7 C4 11(2)
C22 C15 N7 C4 180(2)
C16 C15 N7 C10 -164(2)
C22 C15 N7 C10 5(3)
C15 C16 N8 C4 1(2)
C23 C16 N8 C4 175(2)
C15 C16 N8 C5 -174(2)
C23 C16 N8 C5 -1(3)
N7 C4 N8 C16 7(2)
Rh1 C4 N8 C16 174.2(16)
N7 C4 N8 C5 -178(2)
Rh1 C4 N8 C5 -11(3)
C6 C5 N8 C16 135(2)
C6 C5 N8 C4 -39(3)
N6 C3 Rh1 C2 -151(2)
N5 C3 Rh1 C2 39(2)
N6 C3 Rh1 C1 120(5)
N5 C3 Rh1 C1 -51(7)
N6 C3 Rh1 C4 23(2)
N5 C3 Rh1 C4 -148(2)
N6 C3 Rh1 I1 114(2)
N5 C3 Rh1 I1 -57(2)
N6 C3 Rh1 I2 -63(2)
N5 C3 Rh1 I2 126(2)
N4 C2 Rh1 C3 -3(3)
N3 C2 Rh1 C3 163.3(18)
N4 C2 Rh1 C1 167(3)
N3 C2 Rh1 C1 -27.3(18)
N4 C2 Rh1 C4 -82(9)
N3 C2 Rh1 C4 84(9)
N4 C2 Rh1 I1 81(2)
N3 C2 Rh1 I1 -113.5(17)
N4 C2 Rh1 I2 -98(2)
N3 C2 Rh1 I2 68.1(17)
N1 C1 Rh1 C3 -46(7)
N2 C1 Rh1 C3 111(6)
N1 C1 Rh1 C2 -136(2)
N2 C1 Rh1 C2 21.3(19)
N1 C1 Rh1 C4 50(2)
N2 C1 Rh1 C4 -152.5(19)
N1 C1 Rh1 I1 -40(2)
N2 C1 Rh1 I1 116.9(18)
N1 C1 Rh1 I2 137(2)
N2 C1 Rh1 I2 -65.5(18)
N7 C4 Rh1 C3 -27(2)
N8 C4 Rh1 C3 167(2)
N7 C4 Rh1 C2 53(9)
N8 C4 Rh1 C2 -114(8)
N7 C4 Rh1 C1 163.7(19)
N8 C4 Rh1 C1 -3(2)
N7 C4 Rh1 I1 -109.8(18)
N8 C4 Rh1 I1 83.6(19)
N7 C4 Rh1 I2 68.7(18)
N8 C4 Rh1 I2 -97.9(19)

loop_
_platon_squeeze_void_nr
_platon_squeeze_void_average_x
_platon_squeeze_void_average_y
_platon_squeeze_void_average_z
_platon_squeeze_void_volume
_platon_squeeze_void_count_electrons
1 -0.351 0.487 0.618 229.8 98.2
2 0.349 0.988 0.380 225.7 94.7
